data_7122746
loop_
_publ_author_name
'Hayashi, Daiki'
'Yoshinari, Nobuto'
'Konno, Takumi'

_publ_section_title
;
 Conversion of 12-Membered D3- and L3-CoIII3CdII3 Metallorings into a
 24-Membered D3L3-CoIII6CdII6 Metalloring
;
_journal_name_full 'Chemical Communications'
_journal_paper_doi 10.1039/C8CC09121H
_journal_year 2018
_chemical_absolute_configuration rm
_chemical_formula_moiety 'C36 H60 Br3 Cd3 Co3 N6 O12 S6, 9(O)'
_chemical_formula_sum 'C36 H60 Br3 Cd3 Co3 N6 O21 S6'
_chemical_formula_weight 1858.98
_space_group_crystal_system orthorhombic
_space_group_IT_number 20
_space_group_name_Hall 'C 2c 2'
_space_group_name_H-M_alt 'C 2 2 21'
_symmetry_space_group_name_Hall 'C 2c 2'
_symmetry_space_group_name_H-M 'C 2 2 21'
_atom_sites_solution_hydrogens geom
_audit_creation_method SHELXL-2014/7
_audit_update_record
;
2018-11-16 deposited with the CCDC.
2018-12-17 downloaded from the CCDC.
;
_cell_angle_alpha 90
_cell_angle_beta 90
_cell_angle_gamma 90
_cell_formula_units_Z 4
_cell_length_a 11.0674(9)
_cell_length_b 24.976(2)
_cell_length_c 22.7050(18)
_cell_measurement_reflns_used 19713
_cell_measurement_temperature 200(2)
_cell_measurement_theta_max 27.64
_cell_measurement_theta_min 3.06
_cell_volume 6276.1(9)
_computing_cell_refinement 'RAPID AUTO'
_computing_data_collection 'RAPID AUTO (Rigaku, ????)'
_computing_data_reduction 'RAPID AUTO'
_computing_molecular_graphics 'Mercury 3.10'
_computing_structure_refinement 'SHELXL-2014/7 (Sheldrick, 2014)'
_computing_structure_solution 'SHELXS97 (Sheldrick, 2008)'
_diffrn_ambient_temperature 200(2)
_diffrn_detector_area_resol_mean 10.000
_diffrn_measured_fraction_theta_full 0.998
_diffrn_measured_fraction_theta_max 0.998
_diffrn_measurement_device_type 'Rigaku R-AXIS VII'
_diffrn_measurement_method \w
_diffrn_radiation_type MoK\a
_diffrn_radiation_wavelength 0.71075
_diffrn_reflns_av_R_equivalents 0.0428
_diffrn_reflns_av_unetI/netI 0.0438
_diffrn_reflns_Laue_measured_fraction_full 0.998
_diffrn_reflns_Laue_measured_fraction_max 0.998
_diffrn_reflns_limit_h_max 14
_diffrn_reflns_limit_h_min -14
_diffrn_reflns_limit_k_max 31
_diffrn_reflns_limit_k_min -32
_diffrn_reflns_limit_l_max 27
_diffrn_reflns_limit_l_min -29
_diffrn_reflns_number 24927
_diffrn_reflns_point_group_measured_fraction_full 0.995
_diffrn_reflns_point_group_measured_fraction_max 0.996
_diffrn_reflns_theta_full 25.242
_diffrn_reflns_theta_max 27.479
_diffrn_reflns_theta_min 3.062
_diffrn_source 'Rigaku FR-E SuperBright'
_exptl_absorpt_coefficient_mu 3.952
_exptl_absorpt_correction_T_max 1.0000
_exptl_absorpt_correction_T_min 0.4951
_exptl_absorpt_correction_type multi-scan
_exptl_absorpt_process_details 'ABSCOR (Rigaku, 1995)'
_exptl_crystal_colour purple
_exptl_crystal_density_diffrn 1.967
_exptl_crystal_description block
_exptl_crystal_F_000 3648
_exptl_crystal_size_max 0.200
_exptl_crystal_size_mid 0.100
_exptl_crystal_size_min 0.050
_refine_diff_density_max 0.722
_refine_diff_density_min -0.526
_refine_diff_density_rms 0.087
_refine_ls_abs_structure_details
;
 Flack x determined using 2856 quotients [(I+)-(I-)]/[(I+)+(I-)]
 (Parsons, Flack and Wagner, Acta Cryst. B69 (2013) 249-259).
;
_refine_ls_abs_structure_Flack 0.032(5)
_refine_ls_extinction_method none
_refine_ls_goodness_of_fit_ref 1.046
_refine_ls_hydrogen_treatment constr
_refine_ls_matrix_type full
_refine_ls_number_parameters 355
_refine_ls_number_reflns 7189
_refine_ls_number_restraints 0
_refine_ls_restrained_S_all 1.046
_refine_ls_R_factor_all 0.0313
_refine_ls_R_factor_gt 0.0289
_refine_ls_shift/su_max 0.000
_refine_ls_shift/su_mean 0.000
_refine_ls_structure_factor_coef Fsqd
_refine_ls_weighting_details 'w=1/[\s^2^(Fo^2^)+(0.0385P)^2^+3.2987P] where P=(Fo^2^+2Fc^2^)/3'
_refine_ls_weighting_scheme calc
_refine_ls_wR_factor_gt 0.0726
_refine_ls_wR_factor_ref 0.0737
_reflns_Friedel_coverage 0.817
_reflns_Friedel_fraction_full 0.993
_reflns_Friedel_fraction_max 0.994
_reflns_number_gt 6828
_reflns_number_total 7189
_reflns_threshold_expression 'I > 2\s(I)'
_cod_data_source_file c8cc09121h2.cif
_cod_data_source_block D3-1Br
_cod_database_code 7122746
_shelx_shelxl_version_number 2014/7
_shelx_space_group_comment
;
The symmetry employed for this shelxl refinement is uniquely defined
by the following loop, which should always be used as a source of
symmetry information in preference to the above space-group names.
They are only intended as comments.
;
_shelx_estimated_absorpt_t_min 0.505
_shelx_estimated_absorpt_t_max 0.827

loop_
_space_group_symop_operation_xyz
'x, y, z'
'-x, -y, z+1/2'
'x, -y, -z'
'-x, y, -z+1/2'
'x+1/2, y+1/2, z'
'-x+1/2, -y+1/2, z+1/2'
'x+1/2, -y+1/2, -z'
'-x+1/2, y+1/2, -z+1/2'

loop_
_atom_site_label
_atom_site_type_symbol
_atom_site_fract_x
_atom_site_fract_y
_atom_site_fract_z
_atom_site_U_iso_or_equiv
_atom_site_adp_type
_atom_site_occupancy
_atom_site_site_symmetry_order
_atom_site_calc_flag
_atom_site_refinement_flags_posn
_atom_site_refinement_flags_adp
_atom_site_refinement_flags_occupancy
_atom_site_disorder_assembly
_atom_site_disorder_group
Cd1 Cd 0.0000 0.37794(2) 0.2500 0.02813(12) Uani 1 2 d S T P . .
Cd2 Cd 0.02784(3) 0.16913(2) 0.11910(2) 0.03116(10) Uani 1 1 d . . . . .
Co1 Co 0.04111(6) 0.30760(2) 0.12170(3) 0.02295(14) Uani 1 1 d . . . . .
Co2 Co 0.0000 0.09905(3) 0.2500 0.0260(2) Uani 1 2 d S T P . .
Br1 Br 0.0000 0.47874(3) 0.2500 0.03803(18) Uani 1 2 d S T P . .
Br2 Br 0.04180(7) 0.12663(3) 0.01915(3) 0.05088(17) Uani 1 1 d . . . . .
S1 S -0.11682(11) 0.31527(5) 0.18332(5) 0.0265(3) Uani 1 1 d . . . . .
S2 S 0.13739(11) 0.24445(5) 0.17269(5) 0.0263(2) Uani 1 1 d . . . . .
S3 S -0.12119(11) 0.15822(5) 0.20277(5) 0.0271(3) Uani 1 1 d . . . . .
O1 O -0.0497(3) 0.25632(14) 0.07789(14) 0.0308(7) Uani 1 1 d . . . . .
O2 O -0.2285(4) 0.24953(17) 0.03333(17) 0.0435(10) Uani 1 1 d . . . . .
O3 O 0.1326(3) 0.36182(14) 0.16187(14) 0.0281(7) Uani 1 1 d . . . . .
O4 O 0.3229(4) 0.39159(19) 0.1680(2) 0.0525(12) Uani 1 1 d . . . . .
O5 O -0.1150(3) 0.09752(14) 0.31288(15) 0.0312(8) Uani 1 1 d . . . . .
O6 O -0.3129(4) 0.0834(2) 0.32527(19) 0.0508(11) Uani 1 1 d . . . . .
N1 N -0.0381(4) 0.35840(17) 0.06912(17) 0.0300(9) Uani 1 1 d . . . . .
H1 H -0.0370 0.3953 0.0862 0.036 Uiso 1 1 calc R U . . .
N2 N 0.1788(4) 0.30778(17) 0.06791(17) 0.0266(9) Uani 1 1 d . . . . .
H2 H 0.1839 0.2734 0.0454 0.032 Uiso 1 1 calc R U . . .
N3 N -0.1019(5) 0.04248(18) 0.21868(19) 0.0355(10) Uani 1 1 d . . . . .
H3 H -0.0890 0.0388 0.1753 0.043 Uiso 1 1 calc R U . . .
C1 C -0.2211(5) 0.3471(2) 0.1287(2) 0.0329(12) Uani 1 1 d . . . . .
C2 C -0.1633(5) 0.3366(2) 0.0678(2) 0.0303(11) Uani 1 1 d . . . . .
H2A H -0.2117 0.3537 0.0358 0.036 Uiso 1 1 calc R U . . .
C3 C -0.1506(5) 0.2762(2) 0.0573(2) 0.0313(12) Uani 1 1 d . . . . .
C4 C -0.3430(5) 0.3193(3) 0.1339(3) 0.0457(15) Uani 1 1 d . . . . .
H4 H -0.3330 0.2809 0.1266 0.069 Uiso 1 1 calc R U . . .
H4A H -0.3756 0.3248 0.1735 0.069 Uiso 1 1 calc R U . . .
H4B H -0.3990 0.3343 0.1048 0.069 Uiso 1 1 calc R U . . .
C5 C -0.2379(6) 0.4072(3) 0.1401(3) 0.0439(15) Uani 1 1 d . . . . .
H5 H -0.1598 0.4254 0.1368 0.066 Uiso 1 1 calc R U . . .
H5A H -0.2941 0.4220 0.1110 0.066 Uiso 1 1 calc R U . . .
H5B H -0.2707 0.4125 0.1798 0.066 Uiso 1 1 calc R U . . .
C6 C 0.2925(4) 0.2605(2) 0.1449(2) 0.0289(10) Uani 1 1 d . . . . .
C7 C 0.2811(5) 0.3134(2) 0.1094(2) 0.0305(11) Uani 1 1 d . . . . .
H7 H 0.3576 0.3211 0.0876 0.037 Uiso 1 1 calc R U . . .
C8 C 0.2486(5) 0.3598(2) 0.1495(2) 0.0342(12) Uani 1 1 d . . . . .
C9 C 0.3733(5) 0.2685(3) 0.1991(2) 0.0431(14) Uani 1 1 d . . . . .
H9 H 0.3409 0.2977 0.2232 0.065 Uiso 1 1 calc R U . . .
H9A H 0.3750 0.2355 0.2223 0.065 Uiso 1 1 calc R U . . .
H9B H 0.4554 0.2775 0.1864 0.065 Uiso 1 1 calc R U . . .
C10 C 0.3429(5) 0.2152(3) 0.1075(3) 0.0408(13) Uani 1 1 d . . . . .
H10 H 0.2914 0.2100 0.0729 0.061 Uiso 1 1 calc R U . . .
H10A H 0.4250 0.2242 0.0949 0.061 Uiso 1 1 calc R U . . .
H10B H 0.3447 0.1822 0.1308 0.061 Uiso 1 1 calc R U . . .
C11 C 0.0307(5) 0.3566(2) 0.0120(2) 0.0334(11) Uani 1 1 d . . . . .
H11 H 0.0075 0.3245 -0.0109 0.040 Uiso 1 1 calc R U . . .
H11A H 0.0128 0.3888 -0.0119 0.040 Uiso 1 1 calc R U . . .
C12 C 0.1624(5) 0.3546(2) 0.0273(2) 0.0340(12) Uani 1 1 d . . . . .
H12 H 0.1875 0.3882 0.0470 0.041 Uiso 1 1 calc R U . . .
H12A H 0.2117 0.3499 -0.0088 0.041 Uiso 1 1 calc R U . . .
C13 C -0.2479(5) 0.1102(2) 0.1884(2) 0.0372(13) Uani 1 1 d . . . . .
C14 C -0.2243(6) 0.0638(2) 0.2306(2) 0.0385(13) Uani 1 1 d . . . . .
H14 H -0.2862 0.0351 0.2249 0.046 Uiso 1 1 calc R U . . .
C15 C -0.3666(5) 0.1377(3) 0.2024(3) 0.0538(17) Uani 1 1 d . . . . .
H15 H -0.3795 0.1672 0.1747 0.081 Uiso 1 1 calc R U . . .
H15A H -0.4328 0.1118 0.1988 0.081 Uiso 1 1 calc R U . . .
H15B H -0.3642 0.1517 0.2426 0.081 Uiso 1 1 calc R U . . .
C16 C -0.2485(6) 0.0915(3) 0.1233(3) 0.0504(16) Uani 1 1 d . . . . .
H16 H -0.1718 0.0737 0.1142 0.076 Uiso 1 1 calc R U . . .
H16A H -0.3153 0.0663 0.1171 0.076 Uiso 1 1 calc R U . . .
H16B H -0.2588 0.1226 0.0974 0.076 Uiso 1 1 calc R U . . .
C17 C -0.2226(5) 0.0819(2) 0.2949(2) 0.0361(12) Uani 1 1 d . . . . .
C18 C -0.0681(6) -0.0086(2) 0.2493(3) 0.0492(15) Uani 1 1 d . . . . .
H18 H -0.0989 -0.0400 0.2274 0.059 Uiso 1 1 calc R U . . .
H18A H -0.1014 -0.0093 0.2898 0.059 Uiso 1 1 calc R U . . .
O7 O 0.0265(6) 0.4728(2) 0.0936(2) 0.0816(19) Uani 1 1 d . . . . .
O8 O 0.1680(16) 0.0000 0.0000 0.178(7) Uani 1 2 d S T P . .
O9 O 0.0427(6) 0.0214(2) 0.6114(3) 0.095(2) Uani 1 1 d . . . . .
O10 O 0.3630(8) 0.0463(2) 0.0631(3) 0.103(3) Uani 1 1 d . . . . .
O11A O 0.0910(13) 0.0000 0.5000 0.184(7) Uani 1 2 d S T P A 1
O11B O 0.1800(14) 0.5000 0.0000 0.131(4) Uani 1 2 d S T P B 2

loop_
_atom_site_aniso_label
_atom_site_aniso_U_11
_atom_site_aniso_U_22
_atom_site_aniso_U_33
_atom_site_aniso_U_23
_atom_site_aniso_U_13
_atom_site_aniso_U_12
Cd1 0.0335(3) 0.0279(3) 0.0230(2) 0.000 -0.0009(2) 0.000
Cd2 0.0360(2) 0.02990(18) 0.02755(17) -0.00194(14) 0.00420(15) -0.00748(15)
Co1 0.0256(3) 0.0239(3) 0.0194(3) -0.0003(2) 0.0012(3) -0.0029(2)
Co2 0.0327(5) 0.0221(4) 0.0231(4) 0.000 0.0042(4) 0.000
Br1 0.0398(4) 0.0275(3) 0.0468(4) 0.000 0.0062(4) 0.000
Br2 0.0696(4) 0.0518(3) 0.0312(3) -0.0094(2) 0.0115(3) -0.0055(3)
S1 0.0252(6) 0.0319(6) 0.0223(5) 0.0013(5) 0.0000(5) -0.0024(5)
S2 0.0270(6) 0.0289(6) 0.0231(5) 0.0018(5) -0.0006(4) -0.0034(5)
S3 0.0268(6) 0.0282(6) 0.0261(6) 0.0001(5) 0.0000(5) -0.0023(5)
O1 0.0377(19) 0.0289(17) 0.0257(16) -0.0017(14) -0.0041(14) -0.0049(16)
O2 0.045(2) 0.045(2) 0.041(2) -0.0063(18) -0.0153(17) -0.0080(19)
O3 0.0288(18) 0.0290(18) 0.0266(17) -0.0021(14) 0.0010(14) -0.0050(15)
O4 0.039(2) 0.052(3) 0.066(3) -0.023(2) 0.004(2) -0.020(2)
O5 0.0366(19) 0.0298(19) 0.0272(18) 0.0003(15) 0.0034(15) -0.0075(16)
O6 0.044(2) 0.068(3) 0.040(2) -0.004(2) 0.013(2) -0.019(2)
N1 0.035(2) 0.031(2) 0.025(2) 0.0038(16) 0.0004(17) -0.0030(18)
N2 0.029(2) 0.030(2) 0.0211(19) 0.0012(17) 0.0050(16) 0.0013(17)
N3 0.046(3) 0.028(2) 0.033(2) -0.0019(19) 0.005(2) -0.010(2)
C1 0.029(2) 0.040(3) 0.030(3) 0.003(2) -0.007(2) 0.004(2)
C2 0.032(3) 0.036(3) 0.023(2) 0.005(2) -0.0035(19) 0.001(2)
C3 0.033(3) 0.042(3) 0.019(2) 0.001(2) -0.0029(19) -0.007(2)
C4 0.031(3) 0.073(4) 0.033(3) 0.006(3) -0.003(2) -0.006(3)
C5 0.044(3) 0.052(4) 0.036(3) -0.001(3) -0.001(3) 0.017(3)
C6 0.022(2) 0.036(3) 0.029(2) -0.004(2) 0.0012(18) -0.002(2)
C7 0.030(2) 0.035(3) 0.027(3) -0.002(2) 0.004(2) -0.007(2)
C8 0.036(3) 0.038(3) 0.029(3) -0.002(2) 0.000(2) -0.010(2)
C9 0.032(3) 0.063(4) 0.034(3) 0.002(3) -0.005(2) -0.007(3)
C10 0.036(3) 0.048(3) 0.039(3) 0.001(3) 0.008(2) 0.007(3)
C11 0.044(3) 0.038(3) 0.019(2) 0.0037(19) 0.004(2) -0.003(2)
C12 0.041(3) 0.035(3) 0.026(3) 0.005(2) 0.011(2) 0.001(2)
C13 0.033(3) 0.048(3) 0.030(3) -0.002(3) 0.003(2) -0.013(2)
C14 0.046(3) 0.039(3) 0.030(3) -0.004(2) 0.006(2) -0.020(3)
C15 0.027(3) 0.081(5) 0.053(4) 0.003(4) 0.003(3) -0.010(3)
C16 0.054(4) 0.063(4) 0.035(3) -0.005(3) -0.004(3) -0.022(3)
C17 0.045(3) 0.034(3) 0.029(3) 0.003(2) 0.007(2) -0.013(2)
C18 0.082(4) 0.026(2) 0.040(3) -0.001(3) 0.006(3) -0.011(3)
O7 0.138(6) 0.059(3) 0.048(3) 0.000(2) 0.001(3) -0.041(4)
O8 0.205(16) 0.083(8) 0.25(2) 0.057(10) 0.000 0.000
O9 0.121(6) 0.073(4) 0.092(4) 0.028(3) -0.040(4) -0.014(4)
O10 0.172(7) 0.060(3) 0.076(4) -0.009(3) 0.072(5) -0.012(4)
O11A 0.121(10) 0.33(2) 0.095(9) -0.044(11) 0.000 0.000
O11B 0.177(12) 0.110(9) 0.106(9) 0.002(7) 0.000 0.000

loop_
_atom_type_symbol
_atom_type_description
_atom_type_scat_dispersion_real
_atom_type_scat_dispersion_imag
_atom_type_scat_source
Co Co 0.3494 0.9721 'International Tables Vol C Tables 4.2.6.8 and 6.1.1.4'
Cd Cd -0.8075 1.2024 'International Tables Vol C Tables 4.2.6.8 and 6.1.1.4'
S S 0.1246 0.1234 'International Tables Vol C Tables 4.2.6.8 and 6.1.1.4'
N N 0.0061 0.0033 'International Tables Vol C Tables 4.2.6.8 and 6.1.1.4'
O O 0.0106 0.0060 'International Tables Vol C Tables 4.2.6.8 and 6.1.1.4'
C C 0.0033 0.0016 'International Tables Vol C Tables 4.2.6.8 and 6.1.1.4'
H H 0.0000 0.0000 'International Tables Vol C Tables 4.2.6.8 and 6.1.1.4'
Br Br -0.2901 2.4595 'International Tables Vol C Tables 4.2.6.8 and 6.1.1.4'

loop_
_geom_angle_atom_site_label_1
_geom_angle_atom_site_label_2
_geom_angle_atom_site_label_3
_geom_angle
_geom_angle_site_symmetry_1
_geom_angle_site_symmetry_3
O3 Cd1 O3 161.58(16) 4 .
O3 Cd1 Br1 99.21(8) 4 .
O3 Cd1 Br1 99.21(8) . .
O3 Cd1 S1 94.52(8) 4 .
O3 Cd1 S1 73.94(8) . .
Br1 Cd1 S1 128.17(3) . .
O3 Cd1 S1 73.94(8) 4 4
O3 Cd1 S1 94.52(8) . 4
Br1 Cd1 S1 128.17(3) . 4
S1 Cd1 S1 103.65(6) . 4
Br2 Cd2 O1 92.91(8) . .
Br2 Cd2 S3 132.32(4) . .
O1 Cd2 S3 98.61(8) . .
Br2 Cd2 S2 135.63(3) . .
O1 Cd2 S2 72.63(8) . .
S3 Cd2 S2 91.79(4) . .
Br2 Cd2 O5 103.15(8) . 4
O1 Cd2 O5 163.47(11) . 4
S3 Cd2 O5 73.53(8) . 4
S2 Cd2 O5 92.79(9) . 4
O1 Co1 O3 176.71(15) . .
O1 Co1 N1 83.14(16) . .
O3 Co1 N1 93.97(16) . .
O1 Co1 N2 94.96(16) . .
O3 Co1 N2 83.34(17) . .
N1 Co1 N2 88.08(17) . .
O1 Co1 S2 92.73(11) . .
O3 Co1 S2 90.01(11) . .
N1 Co1 S2 173.54(13) . .
N2 Co1 S2 87.33(13) . .
O1 Co1 S1 88.39(11) . .
O3 Co1 S1 93.12(11) . .
N1 Co1 S1 88.63(13) . .
N2 Co1 S1 174.99(13) . .
S2 Co1 S1 96.25(5) . .
O5 Co2 O5 177.7(2) 4 .
O5 Co2 N3 95.65(18) 4 .
O5 Co2 N3 82.67(17) . .
O5 Co2 N3 82.67(17) 4 4
O5 Co2 N3 95.65(18) . 4
N3 Co2 N3 86.7(3) . 4
O5 Co2 S3 93.07(11) 4 .
O5 Co2 S3 88.43(12) . .
N3 Co2 S3 87.55(15) . .
N3 Co2 S3 172.46(14) 4 .
O5 Co2 S3 88.43(12) 4 4
O5 Co2 S3 93.07(11) . 4
N3 Co2 S3 172.47(14) . 4
N3 Co2 S3 87.56(15) 4 4
S3 Co2 S3 98.58(7) . 4
C1 S1 Co1 95.92(18) . .
C1 S1 Cd1 116.62(19) . .
Co1 S1 Cd1 91.59(5) . .
C6 S2 Co1 96.41(17) . .
C6 S2 Cd2 115.67(17) . .
Co1 S2 Cd2 92.69(4) . .
C13 S3 Co2 96.2(2) . .
C13 S3 Cd2 115.23(18) . .
Co2 S3 Cd2 92.28(4) . .
C3 O1 Co1 112.4(3) . .
C3 O1 Cd2 138.7(3) . .
Co1 O1 Cd2 101.94(14) . .
C8 O3 Co1 112.7(3) . .
C8 O3 Cd1 138.2(3) . .
Co1 O3 Cd1 100.53(14) . .
C17 O5 Co2 112.0(3) . .
C17 O5 Cd2 137.4(3) . 4
Co2 O5 Cd2 100.74(14) . 4
C2 N1 C11 116.3(4) . .
C2 N1 Co1 101.1(3) . .
C11 N1 Co1 106.3(3) . .
C2 N1 H1 110.9 . .
C11 N1 H1 110.9 . .
Co1 N1 H1 110.9 . .
C7 N2 C12 114.2(4) . .
C7 N2 Co1 101.5(3) . .
C12 N2 Co1 107.0(3) . .
C7 N2 H2 111.2 . .
C12 N2 H2 111.2 . .
Co1 N2 H2 111.2 . .
C14 N3 C18 116.7(5) . .
C14 N3 Co2 101.7(3) . .
C18 N3 Co2 107.6(4) . .
C14 N3 H3 110.1 . .
C18 N3 H3 110.1 . .
Co2 N3 H3 110.1 . .
C4 C1 C5 109.0(5) . .
C4 C1 C2 111.0(5) . .
C5 C1 C2 111.6(5) . .
C4 C1 S1 107.5(4) . .
C5 C1 S1 112.2(4) . .
C2 C1 S1 105.4(3) . .
N1 C2 C3 106.1(4) . .
N1 C2 C1 107.8(4) . .
C3 C2 C1 110.2(4) . .
N1 C2 H2A 110.9 . .
C3 C2 H2A 110.9 . .
C1 C2 H2A 110.9 . .
O2 C3 O1 123.8(5) . .
O2 C3 C2 122.9(5) . .
O1 C3 C2 113.3(4) . .
C1 C4 H4 109.5 . .
C1 C4 H4A 109.5 . .
H4 C4 H4A 109.5 . .
C1 C4 H4B 109.5 . .
H4 C4 H4B 109.5 . .
H4A C4 H4B 109.5 . .
C1 C5 H5 109.5 . .
C1 C5 H5A 109.5 . .
H5 C5 H5A 109.5 . .
C1 C5 H5B 109.5 . .
H5 C5 H5B 109.5 . .
H5A C5 H5B 109.5 . .
C10 C6 C9 109.3(5) . .
C10 C6 C7 112.0(4) . .
C9 C6 C7 110.6(4) . .
C10 C6 S2 111.4(4) . .
C9 C6 S2 106.9(3) . .
C7 C6 S2 106.4(3) . .
N2 C7 C8 105.8(4) . .
N2 C7 C6 108.2(4) . .
C8 C7 C6 111.0(4) . .
N2 C7 H7 110.6 . .
C8 C7 H7 110.6 . .
C6 C7 H7 110.6 . .
O4 C8 O3 124.1(5) . .
O4 C8 C7 123.0(5) . .
O3 C8 C7 112.9(4) . .
C6 C9 H9 109.5 . .
C6 C9 H9A 109.5 . .
H9 C9 H9A 109.5 . .
C6 C9 H9B 109.5 . .
H9 C9 H9B 109.5 . .
H9A C9 H9B 109.5 . .
C6 C10 H10 109.5 . .
C6 C10 H10A 109.5 . .
H10 C10 H10A 109.5 . .
C6 C10 H10B 109.5 . .
H10 C10 H10B 109.5 . .
H10A C10 H10B 109.5 . .
C12 C11 N1 107.1(4) . .
C12 C11 H11 110.3 . .
N1 C11 H11 110.3 . .
C12 C11 H11A 110.3 . .
N1 C11 H11A 110.3 . .
H11 C11 H11A 108.5 . .
C11 C12 N2 106.5(4) . .
C11 C12 H12 110.4 . .
N2 C12 H12 110.4 . .
C11 C12 H12A 110.4 . .
N2 C12 H12A 110.4 . .
H12 C12 H12A 108.6 . .
C15 C13 C14 111.1(5) . .
C15 C13 C16 109.4(5) . .
C14 C13 C16 111.8(5) . .
C15 C13 S3 108.9(4) . .
C14 C13 S3 104.4(4) . .
C16 C13 S3 111.2(4) . .
N3 C14 C13 108.3(4) . .
N3 C14 C17 105.7(5) . .
C13 C14 C17 112.2(5) . .
N3 C14 H14 110.2 . .
C13 C14 H14 110.2 . .
C17 C14 H14 110.2 . .
C13 C15 H15 109.5 . .
C13 C15 H15A 109.5 . .
H15 C15 H15A 109.5 . .
C13 C15 H15B 109.5 . .
H15 C15 H15B 109.5 . .
H15A C15 H15B 109.5 . .
C13 C16 H16 109.5 . .
C13 C16 H16A 109.5 . .
H16 C16 H16A 109.5 . .
C13 C16 H16B 109.5 . .
H16 C16 H16B 109.5 . .
H16A C16 H16B 109.5 . .
O6 C17 O5 123.9(5) . .
O6 C17 C14 122.8(5) . .
O5 C17 C14 113.3(5) . .
N3 C18 C18 105.0(4) . 4
N3 C18 H18 110.7 . .
C18 C18 H18 110.7 4 .
N3 C18 H18A 110.7 . .
C18 C18 H18A 110.7 4 .
H18 C18 H18A 108.8 . .

loop_
_geom_bond_atom_site_label_1
_geom_bond_atom_site_label_2
_geom_bond_distance
_geom_bond_site_symmetry_2
Cd1 O3 2.514(3) 4
Cd1 O3 2.514(3) .
Cd1 Br1 2.5177(9) .
Cd1 S1 2.5324(13) .
Cd1 S1 2.5324(13) 4
Cd2 Br2 2.5102(7) .
Cd2 O1 2.521(3) .
Cd2 S3 2.5305(12) .
Cd2 S2 2.5475(13) .
Cd2 O5 2.552(3) 4
Co1 O1 1.908(3) .
Co1 O3 1.921(3) .
Co1 N1 1.950(4) .
Co1 N2 1.952(4) .
Co1 S2 2.2280(14) .
Co1 S1 2.2471(14) .
Co2 O5 1.913(3) 4
Co2 O5 1.913(3) .
Co2 N3 1.943(5) .
Co2 N3 1.943(5) 4
Co2 S3 2.2656(13) .
Co2 S3 2.2656(13) 4
S1 C1 1.872(5) .
S2 C6 1.873(5) .
S3 C13 1.873(6) .
O1 C3 1.309(6) .
O2 C3 1.217(6) .
O3 C8 1.314(6) .
O4 C8 1.218(7) .
O5 C17 1.319(7) .
O5 Cd2 2.552(3) 4
O6 C17 1.215(7) .
N1 C2 1.489(7) .
N1 C11 1.504(6) .
N1 H1 1.0000 .
N2 C7 1.480(6) .
N2 C12 1.502(7) .
N2 H2 1.0000 .
N3 C14 1.481(8) .
N3 C18 1.500(7) .
N3 H3 1.0000 .
C1 C4 1.523(8) .
C1 C5 1.533(8) .
C1 C2 1.545(7) .
C2 C3 1.534(8) .
C2 H2A 1.0000 .
C4 H4 0.9800 .
C4 H4A 0.9800 .
C4 H4B 0.9800 .
C5 H5 0.9800 .
C5 H5A 0.9800 .
C5 H5B 0.9800 .
C6 C10 1.519(8) .
C6 C9 1.535(7) .
C6 C7 1.551(7) .
C7 C8 1.518(8) .
C7 H7 1.0000 .
C9 H9 0.9800 .
C9 H9A 0.9800 .
C9 H9B 0.9800 .
C10 H10 0.9800 .
C10 H10A 0.9800 .
C10 H10B 0.9800 .
C11 C12 1.500(8) .
C11 H11 0.9900 .
C11 H11A 0.9900 .
C12 H12 0.9900 .
C12 H12A 0.9900 .
C13 C15 1.515(9) .
C13 C14 1.526(9) .
C13 C16 1.552(8) .
C14 C17 1.526(8) .
C14 H14 1.0000 .
C15 H15 0.9800 .
C15 H15A 0.9800 .
C15 H15B 0.9800 .
C16 H16 0.9800 .
C16 H16A 0.9800 .
C16 H16B 0.9800 .
C18 C18 1.507(14) 4
C18 H18 0.9900 .
C18 H18A 0.9900 .

loop_
_geom_hbond_atom_site_label_D
_geom_hbond_atom_site_label_H
_geom_hbond_atom_site_label_A
_geom_hbond_distance_DH
_geom_hbond_distance_HA
_geom_hbond_distance_DA
_geom_hbond_angle_DHA
_geom_hbond_site_symmetry_A
N1 H1 O7 1.00 2.07 2.998(6) 154.0 .
N2 H2 O2 1.00 2.11 2.896(5) 133.7 7
N3 H3 O9 1.00 2.15 2.984(7) 139.6 2_554
C4 H4 O2 0.98 2.54 3.140(8) 119.6 .
C5 H5 O7 0.98 2.57 3.516(9) 161.8 .
C11 H11A O10 0.99 2.59 3.496(8) 151.7 7_455
C14 H14 Br1 1.00 2.81 3.744(6) 155.4 5_445
C15 H15B O6 0.98 2.60 3.159(8) 116.4 .
C18 H18 O4 0.99 2.34 3.329(7) 174.3 5_445
N1 H1 O7 1.00 2.07 2.998(6) 154.0 .
N2 H2 O2 1.00 2.11 2.896(5) 133.7 7

loop_
_geom_torsion_atom_site_label_1
_geom_torsion_atom_site_label_2
_geom_torsion_atom_site_label_3
_geom_torsion_atom_site_label_4
_geom_torsion
_geom_torsion_site_symmetry_1
_geom_torsion_site_symmetry_4
Co1 S1 C1 C4 134.7(4) . .
Cd1 S1 C1 C4 -130.5(4) . .
Co1 S1 C1 C5 -105.4(4) . .
Cd1 S1 C1 C5 -10.6(5) . .
Co1 S1 C1 C2 16.3(4) . .
Cd1 S1 C1 C2 111.1(3) . .
C11 N1 C2 C3 67.2(5) . .
Co1 N1 C2 C3 -47.4(4) . .
C11 N1 C2 C1 -174.7(4) . .
Co1 N1 C2 C1 70.7(4) . .
C4 C1 C2 N1 -172.2(4) . .
C5 C1 C2 N1 66.0(5) . .
S1 C1 C2 N1 -56.1(4) . .
C4 C1 C2 C3 -56.8(6) . .
C5 C1 C2 C3 -178.6(4) . .
S1 C1 C2 C3 59.3(5) . .
Co1 O1 C3 O2 -172.1(4) . .
Cd2 O1 C3 O2 -28.2(8) . .
Co1 O1 C3 C2 6.2(5) . .
Cd2 O1 C3 C2 150.1(3) . .
N1 C2 C3 O2 -152.7(5) . .
C1 C2 C3 O2 90.9(6) . .
N1 C2 C3 O1 29.0(5) . .
C1 C2 C3 O1 -87.4(5) . .
Co1 S2 C6 C10 -113.7(4) . .
Cd2 S2 C6 C10 -17.6(4) . .
Co1 S2 C6 C9 126.9(4) . .
Cd2 S2 C6 C9 -137.0(3) . .
Co1 S2 C6 C7 8.6(3) . .
Cd2 S2 C6 C7 104.7(3) . .
C12 N2 C7 C8 65.3(5) . .
Co1 N2 C7 C8 -49.4(4) . .
C12 N2 C7 C6 -175.7(4) . .
Co1 N2 C7 C6 69.6(4) . .
C10 C6 C7 N2 72.7(5) . .
C9 C6 C7 N2 -165.0(4) . .
S2 C6 C7 N2 -49.2(4) . .
C10 C6 C7 C8 -171.6(4) . .
C9 C6 C7 C8 -49.3(6) . .
S2 C6 C7 C8 66.5(5) . .
Co1 O3 C8 O4 176.8(5) . .
Cd1 O3 C8 O4 -43.2(9) . .
Co1 O3 C8 C7 -3.1(6) . .
Cd1 O3 C8 C7 136.9(4) . .
N2 C7 C8 O4 -143.5(6) . .
C6 C7 C8 O4 99.3(7) . .
N2 C7 C8 O3 36.3(6) . .
C6 C7 C8 O3 -80.9(6) . .
C2 N1 C11 C12 -153.5(4) . .
Co1 N1 C11 C12 -41.9(5) . .
N1 C11 C12 N2 54.7(5) . .
C7 N2 C12 C11 -151.9(4) . .
Co1 N2 C12 C11 -40.5(4) . .
Co2 S3 C13 C15 135.8(4) . .
Cd2 S3 C13 C15 -128.7(4) . .
Co2 S3 C13 C14 17.1(4) . .
Cd2 S3 C13 C14 112.5(3) . .
Co2 S3 C13 C16 -103.6(4) . .
Cd2 S3 C13 C16 -8.1(5) . .
C18 N3 C14 C13 -171.2(5) . .
Co2 N3 C14 C13 72.1(4) . .
C18 N3 C14 C17 68.4(6) . .
Co2 N3 C14 C17 -48.4(4) . .
C15 C13 C14 N3 -174.2(5) . .
C16 C13 C14 N3 63.3(6) . .
S3 C13 C14 N3 -57.0(5) . .
C15 C13 C14 C17 -57.9(6) . .
C16 C13 C14 C17 179.6(5) . .
S3 C13 C14 C17 59.3(5) . .
Co2 O5 C17 O6 -171.7(5) . .
Cd2 O5 C17 O6 -34.2(9) 4 .
Co2 O5 C17 C14 5.9(6) . .
Cd2 O5 C17 C14 143.4(4) 4 .
N3 C14 C17 O6 -152.9(6) . .
C13 C14 C17 O6 89.2(7) . .
N3 C14 C17 O5 29.5(6) . .
C13 C14 C17 O5 -88.4(6) . .
C14 N3 C18 C18 -157.0(6) . 4
Co2 N3 C18 C18 -43.6(7) . 4
